data_7126066
loop_
_publ_author_name
'Peng, Su-Kao'
'Lu, Zhou'
'Xie, Mo'
'Huang, Yong-Liang'
'Luo, Dong'
'Wang, Jia-Nan'
'Zhu, Xiao-Wei'
'Li, Xue'
'Zhou, Xiao-Ping'
'Li, Dan'

_publ_section_title
;
 Unexpected structural transformation into noria-like Ag<sub>13</sub>
 metal clusters and a copper-doping induced boost in photoluminescence.
;
_journal_issue 35
_journal_name_full 'Chemical communications (Cambridge, England)'
_journal_page_first 4789
_journal_page_last 4792
_journal_paper_doi 10.1039/c9cc09818f
_journal_volume 56
_journal_year 2020
_chemical_formula_moiety 'C94 H46 Ag12.05 Cu0.9 F36 N12'
_chemical_formula_sum 'C94 H46 Ag11.96 Cu F36 N12'
_chemical_formula_weight 3381.09
_space_group_crystal_system triclinic
_space_group_IT_number 2
_space_group_name_Hall '-P 1'
_space_group_name_H-M_alt 'P -1'
_atom_sites_solution_hydrogens geom
_audit_creation_date 2019-01-23
_audit_creation_method
;
Olex2 1.2
(compiled 2018.05.29 svn.r3508 for OlexSys, GUI svn.r5506)
;
_audit_update_record
;
2019-02-26 deposited with the CCDC.	2020-02-26 downloaded from the CCDC.
;
_cell_angle_alpha 60.608(3)
_cell_angle_beta 65.701(3)
_cell_angle_gamma 61.289(3)
_cell_formula_units_Z 1
_cell_length_a 15.5019(4)
_cell_length_b 15.7093(4)
_cell_length_c 15.9495(6)
_cell_measurement_reflns_used 10969
_cell_measurement_temperature 100(10)
_cell_measurement_theta_max 75.7240
_cell_measurement_theta_min 5.1270
_cell_volume 2888.52(18)
_computing_molecular_graphics 'Olex2 (Dolomanov et al., 2009)'
_computing_publication_material 'Olex2 (Dolomanov et al., 2009)'
_computing_structure_refinement 'ShelXL (Sheldrick, 2015)'
_computing_structure_solution 'SHELXT 2018/2 (Sheldrick, 2018)'
_diffrn_ambient_temperature 100(10)
_diffrn_measured_fraction_theta_full 0.993
_diffrn_measured_fraction_theta_max 0.951
_diffrn_measurement_device_type 'multiwire proportional'
_diffrn_measurement_method 'phi and omega scans'
_diffrn_radiation_monochromator graphite
_diffrn_radiation_type CuK\a
_diffrn_radiation_wavelength 1.54184
_diffrn_reflns_av_R_equivalents 0.0332
_diffrn_reflns_av_unetI/netI 0.0393
_diffrn_reflns_Laue_measured_fraction_full 0.993
_diffrn_reflns_Laue_measured_fraction_max 0.951
_diffrn_reflns_limit_h_max 19
_diffrn_reflns_limit_h_min -19
_diffrn_reflns_limit_k_max 18
_diffrn_reflns_limit_k_min -19
_diffrn_reflns_limit_l_max 14
_diffrn_reflns_limit_l_min -20
_diffrn_reflns_number 30961
_diffrn_reflns_point_group_measured_fraction_full 0.993
_diffrn_reflns_point_group_measured_fraction_max 0.951
_diffrn_reflns_theta_full 67.684
_diffrn_reflns_theta_max 78.239
_diffrn_reflns_theta_min 5.558
_exptl_absorpt_coefficient_mu 16.992
_exptl_absorpt_correction_T_max 1.00000
_exptl_absorpt_correction_T_min 0.65632
_exptl_absorpt_correction_type multi-scan
_exptl_absorpt_process_details
;
CrysAlisPro 1.171.39.33c (Rigaku Oxford Diffraction, 2017)
Empirical absorption correction using spherical harmonics,
 implemented in SCALE3 ABSPACK scaling algorithm.
;
_exptl_crystal_colour yellow
_exptl_crystal_colour_primary yellow
_exptl_crystal_density_diffrn 1.944
_exptl_crystal_description lump
_exptl_crystal_F_000 1609
_refine_diff_density_max 3.833
_refine_diff_density_min -1.735
_refine_diff_density_rms 0.194
_refine_ls_extinction_method none
_refine_ls_goodness_of_fit_ref 1.038
_refine_ls_hydrogen_treatment constr
_refine_ls_matrix_type full
_refine_ls_number_parameters 771
_refine_ls_number_reflns 11777
_refine_ls_number_restraints 359
_refine_ls_restrained_S_all 1.025
_refine_ls_R_factor_all 0.0955
_refine_ls_R_factor_gt 0.0876
_refine_ls_shift/su_max 0.001
_refine_ls_shift/su_mean 0.000
_refine_ls_structure_factor_coef Fsqd
_refine_ls_weighting_details 'w=1/[\s^2^(Fo^2^)+(0.1496P)^2^+16.6741P] where P=(Fo^2^+2Fc^2^)/3'
_refine_ls_weighting_scheme calc
_refine_ls_wR_factor_gt 0.2459
_refine_ls_wR_factor_ref 0.2533
_reflns_Friedel_coverage 0.000
_reflns_number_gt 9790
_reflns_number_total 11777
_reflns_threshold_expression 'I > 2\s(I)'
_cod_data_source_file c9cc09818f2.cif
_cod_data_source_block Ag118Cu12
_cod_depositor_comments 'Adding full bibliography for 7126064--7126066.cif.'
_cod_original_cell_volume 2888.55(19)
_cod_database_code 7126066
_shelx_shelxl_version_number 2018/3
_shelx_space_group_comment
;
The symmetry employed for this shelxl refinement is uniquely defined
by the following loop, which should always be used as a source of
symmetry information in preference to the above space-group names.
They are only intended as comments.
;
_olex2_refinement_description
;
1. Fixed Uiso
 At 1.2 times of:
  All C(H) groups
2. Shared sites
{Ag07, Cu0A}
{Ag05, Cu1A}
{Cu12, Ag06}
3. Restrained distances
 C2-C1 = C1-C2A
 1.2 with sigma of 0.02
 C17-C2A
 1.5 with sigma of 0.02
 C1-C17
 2.7 with sigma of 0.02
4. Rigid bond restraints
 C01P, C69, C66, C19, C020, C2AA
 with sigma for 1-2 distances of 0.01 and sigma for 1-3 distances of 0.01
 C59, C53, C35, C29, C28, C49
 with sigma for 1-2 distances of 0.01 and sigma for 1-3 distances of 0.01
 C12, C64, C65, C75, C17, C24
 with sigma for 1-2 distances of 0.01 and sigma for 1-3 distances of 0.01
 C33, C54, C48, C56, C39, C61
 with sigma for 1-2 distances of 0.01 and sigma for 1-3 distances of 0.01
 C1, C2A
 with sigma for 1-2 distances of 0.01 and sigma for 1-3 distances of 0.01
5. Uiso/Uaniso restraints and constraints
C01P \\sim C69 \\sim C66 \\sim C19 \\sim C020 \\sim C2AA: within 1.7A with
sigma of 0.04 and sigma for terminal atoms of 0.08
C59 \\sim C53 \\sim C35 \\sim C29 \\sim C28 \\sim C49: within 1.7A with sigma
of 0.04 and sigma for terminal atoms of 0.08
C12 \\sim C64 \\sim C65 \\sim C75 \\sim C17 \\sim C24: within 1.7A with sigma
of 0.04 and sigma for terminal atoms of 0.08
C33 \\sim C54 \\sim C48 \\sim C56 \\sim C39 \\sim C61: within 1.7A with sigma
of 0.04 and sigma for terminal atoms of 0.08
C1 \\sim C2A: within 1.7A with sigma of 0.04 and sigma for terminal atoms of
0.08
Uanis(C01P) \\sim Ueq, Uanis(C69) \\sim Ueq, Uanis(C66) \\sim Ueq, Uanis(C19)
\\sim Ueq, Uanis(C020) \\sim Ueq, Uanis(C2AA) \\sim Ueq: with sigma of 0.1 and
sigma for terminal atoms of 0.2
Uanis(C59) \\sim Ueq, Uanis(C53) \\sim Ueq, Uanis(C35) \\sim Ueq, Uanis(C29)
\\sim Ueq, Uanis(C28) \\sim Ueq, Uanis(C49) \\sim Ueq: with sigma of 0.1 and
sigma for terminal atoms of 0.2
Uanis(C12) \\sim Ueq, Uanis(C64) \\sim Ueq, Uanis(C65) \\sim Ueq, Uanis(C75)
\\sim Ueq, Uanis(C17) \\sim Ueq, Uanis(C24) \\sim Ueq: with sigma of 0.1 and
sigma for terminal atoms of 0.2
Uanis(C33) \\sim Ueq, Uanis(C54) \\sim Ueq, Uanis(C48) \\sim Ueq, Uanis(C56)
\\sim Ueq, Uanis(C39) \\sim Ueq, Uanis(C61) \\sim Ueq: with sigma of 0.1 and
sigma for terminal atoms of 0.2
Uanis(C1) \\sim Ueq, Uanis(C2A) \\sim Ueq: with sigma of 0.1 and sigma for
terminal atoms of 0.2
Uanis(Ag07) = Uanis(Cu0A)
Uanis(Ag05) = Uanis(Cu1A)
Uanis(Ag06) = Uanis(Cu12)
Uanis(Cu12) = Uanis(Ag06)
6. Others
 Sof(Ag06)=1-FVAR(1)
 Sof(Cu12)=FVAR(1)
 Fixed Sof: Ag05(0.9) Ag07(0.25) C01P(0.5) H01P(0.5) C69(0.5) H69(0.5)
 C66(0.5) H66(0.5) C19(0.5) H19(0.5) C020(0.5) H020(0.5) C2AA(0.5) C12(0.5)
 H12(0.5) C64(0.5) H64(0.5) C65(0.5) H65(0.5) C75(0.5) H75(0.5) C17(0.5)
 C24(0.5) H24(0.5) C33(0.5) H33(0.5) C54(0.5) H54(0.5) C48(0.5) C56(0.5)
 H56(0.5) C39(0.5) H39(0.5) C61(0.5) H61(0.5) C59(0.5) H59(0.5) C53(0.5)
 C35(0.5) H35(0.5) C29(0.5) H29(0.5) C28(0.5) H28(0.5) C49(0.5) H49(0.5)
 Cu0A(0.25) Cu1A(0.1) C2(0.5) C2A(0.5)
7.a Aromatic/amide H refined with riding coordinates:
 C00W(H00W), C011(H011), C016(H016), C01D(H01D), C01F(H01F), C01J(H01J),
 C01M(H01M), C01N(H01N), C01P(H01P), C69(H69), C66(H66), C19(H19), C020(H020),
 C01R(H01R), C01S(H01S), C01T(H01T), C01V(H01V), C01X(H01X), C12(H12), C64(H64),
  C65(H65), C75(H75), C24(H24), C33(H33), C54(H54), C56(H56), C39(H39),
 C61(H61), C59(H59), C35(H35), C29(H29), C28(H28), C49(H49)
7.b Fitted hexagon refined as free rotating group:
 C01P(C69,C66,C19,C020,C2AA), C12(C64,C65,C75,C17,C24), C33(C54,C48,C56,C39,
 C61), C59(C53,C35,C29,C28,C49)
;
_olex2_submission_special_instructions 'No special instructions were received'

loop_
_space_group_symop_operation_xyz
'x, y, z'
'-x, -y, -z'

loop_
_atom_site_label
_atom_site_type_symbol
_atom_site_fract_x
_atom_site_fract_y
_atom_site_fract_z
_atom_site_U_iso_or_equiv
_atom_site_adp_type
_atom_site_occupancy
_atom_site_site_symmetry_order
_atom_site_calc_flag
_atom_site_refinement_flags_posn
_atom_site_refinement_flags_adp
_atom_site_refinement_flags_occupancy
_atom_site_disorder_assembly
_atom_site_disorder_group
Ag1 Ag 0.500000 0.500000 0.500000 0.0513(3) Uani 0.5 2 d S T P A 1
Ag2 Ag 0.41394(6) 0.63400(6) 0.25237(7) 0.0689(3) Uani 0.9 1 d . . . A 1
Ag3 Ag 0.28520(6) 0.59583(6) 0.46326(6) 0.0670(2) Uani 1 1 d . . . . .
Ag4 Ag 0.32921(8) 0.67404(6) 0.59276(8) 0.0769(4) Uani 0.899(10) 1 d . . . A 4
Ag5 Ag 0.47291(6) 0.41729(6) 0.37583(7) 0.0726(3) Uani 1 1 d . . . . .
Ag6 Ag 0.29802(6) 0.38336(6) 0.58362(6) 0.0661(3) Uani 0.974(4) 1 d . . . A .
Ag7 Ag 0.62796(6) 0.56067(5) 0.30839(5) 0.0604(2) Uani 1 1 d . . . . .
Cu1 Cu 0.500000 0.500000 0.500000 0.0513(3) Uani 0.5 2 d S T P A 2
Cu2 Cu 0.41394(6) 0.63400(6) 0.25237(7) 0.0689(3) Uani 0.1 1 d . . . A 2
Cu4 Cu 0.32921(8) 0.67404(6) 0.59276(8) 0.0769(4) Uani 0.101(10) 1 d . . . A 3
F00A F 0.7979(6) 0.6880(5) 0.1001(6) 0.090(2) Uani 1 1 d . . . . .
F00B F 0.7522(6) 0.8523(6) 0.0247(6) 0.101(3) Uani 1 1 d . . . . .
F00C F 0.2151(7) 0.0978(7) 0.6254(8) 0.113(3) Uani 1 1 d . . . . .
F00G F 0.7195(7) 0.7853(7) 0.1833(6) 0.103(2) Uani 1 1 d . . . . .
F00H F 0.1507(7) 0.9195(6) 0.6283(6) 0.100(2) Uani 1 1 d . . . . .
F00I F 0.0301(8) 0.9348(7) 0.2900(8) 0.121(3) Uani 1 1 d . . . . .
F00K F 0.2795(6) 0.9386(7) 0.5125(8) 0.108(3) Uani 1 1 d . . . . .
F00L F 0.2800(8) 0.0977(8) 0.7216(7) 0.108(3) Uani 1 1 d . . . . .
F00M F 0.5721(10) 0.0864(8) 0.3318(8) 0.146(5) Uani 1 1 d . . . . .
F00N F 0.0306(8) 0.7856(9) 0.3895(7) 0.121(3) Uani 1 1 d . . . . .
F00O F 0.6141(8) 0.1997(11) 0.3201(9) 0.146(5) Uani 1 1 d . . . . .
F00R F 0.1718(7) 0.2379(7) 0.6482(9) 0.139(4) Uani 1 1 d . . . . .
F00S F 0.3975(8) 0.9429(9) -0.0494(9) 0.155(5) Uani 1 1 d . . . . .
F01H F 0.4021(11) 0.7976(10) -0.0093(13) 0.186(7) Uani 1 1 d . . . . .
F008 F 0.1337(6) 1.0541(5) 0.4940(7) 0.097(2) Uani 1 1 d . . . . .
F009 F 0.1585(5) 0.8025(7) 0.2737(6) 0.094(2) Uani 1 1 d . . . . .
F015 F 0.3147(8) 0.8782(14) 0.0864(8) 0.182(7) Uani 1 1 d . . . . .
F017 F 0.5040(11) 0.2366(11) 0.2532(7) 0.197(8) Uani 1 1 d . . . . .
N00D N 0.1977(5) 0.7637(6) 0.4528(6) 0.0550(18) Uani 1 1 d . . . . .
N00E N 0.5031(7) 0.7285(6) 0.1507(7) 0.068(2) Uani 1 1 d . . . . .
N00F N 0.2251(6) 0.7938(6) 0.5033(6) 0.060(2) Uani 1 1 d . . . . .
N00J N 0.5872(7) 0.7064(6) 0.1712(6) 0.064(2) Uani 1 1 d . . . . .
N00P N 0.3563(7) 0.2627(6) 0.5293(7) 0.067(2) Uani 1 1 d . . . . .
N00Q N 0.4356(7) 0.2696(6) 0.4490(7) 0.064(2) Uani 1 1 d . . . . .
C00T C 0.1287(7) 0.8503(8) 0.4038(8) 0.063(2) Uani 1 1 d . . . . .
C00U C 0.1705(7) 0.8970(7) 0.4856(8) 0.062(2) Uani 1 1 d . . . . .
C00V C 0.4215(8) 0.8529(7) 0.3210(8) 0.071(3) Uani 1 1 d . . . . .
C00W C 0.1080(7) 0.9357(7) 0.4230(8) 0.063(2) Uani 1 1 d . . . . .
H00W H 0.062025 1.004558 0.399083 0.075 Uiso 1 1 calc R . . . .
C00X C 0.4535(8) 0.7388(7) 0.3776(7) 0.061(2) Uani 1 1 d . . . . .
C00Y C 0.4874(10) 0.8158(9) 0.0696(9) 0.080(3) Uani 1 1 d . . . . .
C00Z C 0.2533(8) 0.5200(9) 0.3469(9) 0.069(3) Uani 1 1 d . . . . .
C1 C 0.3748(8) 0.5718(7) 0.7262(7) 0.062(2) Uani 1 1 d D U . . .
C01A C 0.1774(9) 0.4840(9) 0.3643(10) 0.079(3) Uani 1 1 d . . . . .
C01B C 0.6280(9) 0.7817(8) 0.1011(7) 0.069(3) Uani 1 1 d . . . . .
C01C C 0.4572(9) 0.1914(8) 0.4208(8) 0.066(3) Uani 1 1 d . . . . .
C01D C 0.4628(14) 0.9136(11) 0.3198(12) 0.098(4) Uani 1 1 d . . . . .
H01D H 0.516708 0.882211 0.351378 0.117 Uiso 1 1 calc R . . . .
C01E C 0.5391(11) 0.1785(8) 0.3310(10) 0.077(3) Uani 1 1 d . . . . .
C01F C 0.3482(8) 0.8997(8) 0.2702(8) 0.073(3) Uani 1 1 d . . . . .
H01F H 0.320884 0.857436 0.269432 0.088 Uiso 1 1 calc R . . . .
C01J C 0.3526(14) 1.0660(10) 0.2231(10) 0.096(5) Uani 1 1 d . . . . .
H01J H 0.328091 1.139546 0.190018 0.115 Uiso 1 1 calc R . . . .
C01K C 0.2503(12) 0.1549(12) 0.6384(14) 0.095(5) Uani 1 1 d . . . . .
C01L C 0.3194(8) 0.5476(8) 0.3385(8) 0.065(3) Uani 1 1 d . . . . .
C01M C 0.3951(9) 0.1347(8) 0.4836(10) 0.074(3) Uani 1 1 d . . . . .
H01M H 0.395974 0.074774 0.481804 0.089 Uiso 1 1 calc R . . . .
C01N C 0.2008(11) 0.3832(11) 0.3742(13) 0.096(4) Uani 1 1 d . . . . .
H01N H 0.269492 0.338459 0.365632 0.115 Uiso 1 1 calc R . . . .
C01O C 0.1838(9) 0.9525(9) 0.5290(10) 0.077(3) Uani 1 1 d . . . . .
C01P C 0.048(2) 0.7152(16) 0.7066(17) 0.132(16) Uani 0.5 1 d . U . B 1
H01P H 0.083129 0.749218 0.643462 0.158 Uiso 0.5 1 calc R . . B 1
C01R C 0.0790(11) 0.5507(13) 0.3667(16) 0.115(6) Uani 1 1 d . . . . .
H01R H 0.062738 0.620955 0.356874 0.138 Uiso 1 1 calc R . . . .
C01S C 0.0285(13) 0.4131(15) 0.4010(15) 0.113(6) Uani 1 1 d . . . . .
H01S H -0.023311 0.388248 0.416475 0.136 Uiso 1 1 calc R . . . .
C01T C 0.0031(13) 0.5183(14) 0.3831(17) 0.127(7) Uani 1 1 d . . . . .
H01T H -0.064348 0.565761 0.382339 0.152 Uiso 1 1 calc R . . . .
C01U C 0.4018(15) 0.8570(12) 0.0266(13) 0.107(5) Uani 1 1 d . . . . .
C01V C 0.1253(14) 0.3464(13) 0.3966(14) 0.108(5) Uani 1 1 d . . . . .
H01V H 0.141473 0.275442 0.408674 0.129 Uiso 1 1 calc R . . . .
C01X C 0.4248(16) 1.0233(11) 0.2714(13) 0.109(5) Uani 1 1 d . . . . .
H01X H 0.450578 1.066090 0.273285 0.131 Uiso 1 1 calc R . . . .
C2 C 0.3424(19) 0.539(2) 0.8133(15) 0.070(8) Uani 0.5 1 d D . . A 2
C2A C 0.3768(14) 0.542(2) 0.8104(10) 0.061(7) Uani 0.5 1 d D U . A 1
C2AA C 0.0792(17) 0.6069(16) 0.7472(16) 0.083(11) Uani 0.5 1 d G U . B 1
C010 C 0.1631(7) 0.5563(8) 0.6817(8) 0.061(2) Uani 1 1 d . . . . .
C011 C 0.5678(10) 0.8508(9) 0.0350(8) 0.083(4) Uani 1 1 d . . . . .
H011 H 0.578389 0.909596 -0.021874 0.100 Uiso 1 1 calc R . . . .
C012 C 0.4773(8) 0.6463(8) 0.4220(8) 0.066(3) Uani 1 1 d . . . . .
C12 C 0.314(3) 0.4076(18) 1.0902(11) 0.142(11) Uani 0.5 1 d . U . A 1
H12 H 0.292888 0.350577 1.138054 0.170 Uiso 0.5 1 calc R . . A 1
C013 C 0.2254(8) 0.5060(8) 0.6341(8) 0.064(2) Uani 1 1 d . . . . .
C014 C 0.3319(11) 0.1830(9) 0.5493(10) 0.082(4) Uani 1 1 d . . . . .
C016 C 0.3123(10) 1.0057(9) 0.2201(9) 0.084(4) Uani 1 1 d . . . . .
H016 H 0.261644 1.036639 0.184578 0.101 Uiso 1 1 calc R . . . .
C17 C 0.359(3) 0.5164(19) 0.9202(9) 0.153(13) Uani 0.5 1 d DG U . A 1
C018 C 0.0882(9) 0.8418(9) 0.3394(9) 0.076(3) Uani 1 1 d . . . . .
C019 C 0.7224(11) 0.7771(9) 0.1040(9) 0.081(4) Uani 1 1 d . . . . .
C19 C -0.0567(18) 0.6158(19) 0.8915(15) 0.113(12) Uani 0.5 1 d G U . B 1
H19 H -0.092282 0.581793 0.954718 0.136 Uiso 0.5 1 calc R . . B 1
C020 C 0.0271(17) 0.5572(13) 0.8397(17) 0.113(13) Uani 0.5 1 d G U . B 1
H020 H 0.048723 0.483211 0.867391 0.136 Uiso 0.5 1 calc R . . B 1
C24 C 0.328(2) 0.4330(16) 0.9902(13) 0.120(10) Uani 0.5 1 d G U . A 1
H24 H 0.315063 0.393228 0.969660 0.144 Uiso 0.5 1 calc R . . A 1
C28 C -0.0702(17) 0.7366(18) 0.8470(16) 0.137(15) Uani 0.5 1 d G U . B 2
H28 H -0.124134 0.774600 0.886163 0.165 Uiso 0.5 1 calc R . . B 2
C29 C -0.0639(12) 0.7730(14) 0.7465(17) 0.070(5) Uani 0.5 1 d G U . B 2
H29 H -0.113611 0.835946 0.716942 0.083 Uiso 0.5 1 calc R . . B 2
C33 C 0.4371(19) 0.405(3) 1.045(2) 0.146(11) Uani 0.5 1 d . U . A 2
H33 H 0.491151 0.390314 1.068936 0.176 Uiso 0.5 1 calc R . . A 2
C35 C 0.0151(14) 0.7174(15) 0.6892(12) 0.055(4) Uani 0.5 1 d G U . B 2
H35 H 0.019335 0.742338 0.620497 0.066 Uiso 0.5 1 calc R . . B 2
C39 C 0.280(2) 0.389(3) 1.0727(18) 0.135(11) Uani 0.5 1 d G U . A 2
H39 H 0.226077 0.363508 1.116349 0.162 Uiso 0.5 1 calc R . . A 2
C48 C 0.357(2) 0.484(2) 0.9095(15) 0.118(9) Uani 0.5 1 d G U . A 2
C49 C 0.003(2) 0.645(2) 0.8902(12) 0.160(16) Uani 0.5 1 d G U . B 2
H49 H -0.001710 0.619644 0.958941 0.192 Uiso 0.5 1 calc R . . B 2
C53 C 0.0878(15) 0.6254(14) 0.7324(13) 0.066(7) Uani 0.5 1 d G U . B 2
C54 C 0.4365(19) 0.463(3) 0.9451(19) 0.140(11) Uani 0.5 1 d G U . A 2
H54 H 0.490109 0.488193 0.901529 0.168 Uiso 0.5 1 calc R . . A 2
C56 C 0.2791(19) 0.447(3) 0.9733(19) 0.130(10) Uani 0.5 1 d G U . A 2
H56 H 0.225036 0.461386 0.948942 0.156 Uiso 0.5 1 calc R . . A 2
C59 C 0.0815(18) 0.5889(16) 0.8329(13) 0.134(14) Uani 0.5 1 d . U . B 2
H59 H 0.131238 0.526034 0.862494 0.161 Uiso 0.5 1 calc R . . B 2
C61 C 0.359(2) 0.368(3) 1.1084(15) 0.148(12) Uani 0.5 1 d G U . A 2
H61 H 0.359133 0.327971 1.176347 0.177 Uiso 0.5 1 calc R . . A 2
C64 C 0.333(3) 0.466(2) 1.1202(11) 0.161(12) Uani 0.5 1 d G U . A 1
H64 H 0.323607 0.448436 1.188597 0.193 Uiso 0.5 1 calc R . . A 1
C65 C 0.364(3) 0.549(2) 1.0502(18) 0.177(13) Uani 0.5 1 d G U . A 1
H65 H 0.376501 0.588944 1.070749 0.212 Uiso 0.5 1 calc R . . A 1
C66 C -0.088(2) 0.7241(18) 0.851(2) 0.161(19) Uani 0.5 1 d G U . B 1
H66 H -0.145582 0.764086 0.886418 0.194 Uiso 0.5 1 calc R . . B 1
C69 C -0.036(2) 0.7738(13) 0.759(2) 0.171(19) Uani 0.5 1 d G U . B 1
H69 H -0.057877 0.847799 0.730790 0.205 Uiso 0.5 1 calc R . . B 1
C75 C 0.377(3) 0.575(2) 0.9502(16) 0.171(13) Uani 0.5 1 d G U . A 1
H75 H 0.398676 0.631594 0.902358 0.205 Uiso 0.5 1 calc R . . A 1

loop_
_atom_site_aniso_label
_atom_site_aniso_U_11
_atom_site_aniso_U_22
_atom_site_aniso_U_33
_atom_site_aniso_U_23
_atom_site_aniso_U_13
_atom_site_aniso_U_12
Ag1 0.0460(6) 0.0346(6) 0.0547(6) -0.0167(5) -0.0053(5) -0.0055(5)
Ag2 0.0584(5) 0.0415(4) 0.0765(5) -0.0184(4) -0.0034(4) -0.0088(3)
Ag3 0.0663(5) 0.0417(4) 0.0717(5) -0.0247(3) -0.0106(4) -0.0037(3)
Ag4 0.0898(7) 0.0409(5) 0.0972(8) -0.0115(4) -0.0436(5) -0.0168(4)
Ag5 0.0554(4) 0.0416(4) 0.1008(6) -0.0272(4) -0.0080(4) -0.0097(3)
Ag6 0.0652(5) 0.0427(4) 0.0799(6) -0.0307(4) -0.0058(4) -0.0119(3)
Ag7 0.0575(4) 0.0411(4) 0.0596(4) -0.0185(3) -0.0032(3) -0.0090(3)
Cu1 0.0460(6) 0.0346(6) 0.0547(6) -0.0167(5) -0.0053(5) -0.0055(5)
Cu2 0.0584(5) 0.0415(4) 0.0765(5) -0.0184(4) -0.0034(4) -0.0088(3)
Cu4 0.0898(7) 0.0409(5) 0.0972(8) -0.0115(4) -0.0436(5) -0.0168(4)
F00A 0.077(4) 0.060(4) 0.099(5) -0.030(4) -0.005(4) -0.010(3)
F00B 0.097(5) 0.062(4) 0.097(5) -0.008(4) 0.004(4) -0.038(4)
F00C 0.094(6) 0.096(6) 0.152(8) -0.060(6) 0.011(5) -0.054(5)
F00G 0.104(6) 0.113(7) 0.088(5) -0.054(5) 0.009(4) -0.043(5)
F00H 0.124(7) 0.063(4) 0.091(5) -0.040(4) -0.009(5) -0.018(4)
F00I 0.116(7) 0.084(5) 0.137(7) -0.056(5) -0.069(6) 0.032(5)
F00K 0.064(4) 0.102(6) 0.176(9) -0.095(6) -0.011(5) -0.009(4)
F00L 0.117(7) 0.096(6) 0.103(6) -0.051(5) 0.016(5) -0.050(5)
F00M 0.191(11) 0.086(6) 0.132(8) -0.075(6) 0.047(7) -0.063(7)
F00N 0.110(7) 0.161(9) 0.119(7) -0.046(6) -0.016(5) -0.082(7)
F00O 0.104(7) 0.203(12) 0.187(11) -0.157(10) 0.061(7) -0.084(8)
F00R 0.103(6) 0.077(5) 0.197(11) -0.079(6) 0.043(7) -0.036(5)
F00S 0.101(7) 0.100(7) 0.149(9) 0.025(6) -0.047(6) -0.009(6)
F01H 0.180(13) 0.104(8) 0.280(18) -0.084(10) -0.161(13) 0.049(8)
F008 0.099(5) 0.043(3) 0.126(6) -0.038(4) -0.015(5) -0.010(3)
F009 0.070(4) 0.100(5) 0.098(5) -0.061(5) -0.019(4) 0.006(4)
F015 0.078(6) 0.278(18) 0.110(8) -0.026(9) -0.018(6) -0.052(9)
F017 0.164(11) 0.174(12) 0.067(5) -0.019(6) -0.001(6) 0.028(9)
N00D 0.040(4) 0.043(4) 0.066(5) -0.022(3) -0.001(3) -0.010(3)
N00E 0.064(5) 0.038(4) 0.072(5) -0.010(4) -0.011(4) -0.010(4)
N00F 0.054(4) 0.037(4) 0.066(5) -0.019(3) -0.002(4) -0.010(3)
N00J 0.061(5) 0.035(4) 0.062(5) -0.012(3) -0.001(4) -0.008(3)
N00P 0.062(5) 0.043(4) 0.084(6) -0.030(4) -0.005(4) -0.013(4)
N00Q 0.066(5) 0.035(4) 0.076(5) -0.023(4) -0.007(4) -0.013(3)
C00T 0.044(5) 0.052(5) 0.064(6) -0.020(4) -0.001(4) -0.007(4)
C00U 0.046(5) 0.040(5) 0.078(6) -0.026(4) -0.001(4) -0.007(4)
C00V 0.063(6) 0.027(4) 0.077(7) -0.015(4) -0.001(5) 0.001(4)
C00W 0.049(5) 0.038(4) 0.073(6) -0.017(4) -0.005(4) -0.005(4)
C00X 0.054(5) 0.042(5) 0.061(5) -0.024(4) -0.003(4) -0.002(4)
C00Y 0.076(8) 0.052(6) 0.071(7) -0.013(5) -0.005(6) -0.012(5)
C00Z 0.053(6) 0.058(6) 0.082(7) -0.028(5) -0.018(5) -0.005(5)
C1 0.061(6) 0.045(5) 0.070(6) -0.031(4) 0.003(5) -0.015(4)
C01A 0.067(7) 0.054(6) 0.081(7) -0.015(5) -0.020(6) -0.004(5)
C01B 0.075(7) 0.040(5) 0.051(5) -0.015(4) 0.009(5) -0.012(5)
C01C 0.068(6) 0.050(5) 0.076(7) -0.031(5) -0.013(5) -0.012(5)
C01D 0.126(13) 0.061(7) 0.099(10) -0.019(7) -0.033(9) -0.032(8)
C01E 0.086(8) 0.043(5) 0.090(8) -0.028(6) -0.017(6) -0.013(5)
C01F 0.052(5) 0.047(5) 0.065(6) -0.010(5) 0.007(4) -0.005(4)
C01J 0.123(12) 0.052(7) 0.073(8) -0.018(6) -0.004(8) -0.022(8)
C01K 0.090(9) 0.076(9) 0.126(13) -0.056(9) 0.012(9) -0.044(8)
C01L 0.051(5) 0.049(5) 0.075(6) -0.028(5) -0.016(5) 0.004(4)
C01M 0.075(7) 0.043(5) 0.098(8) -0.030(5) -0.015(6) -0.017(5)
C01N 0.070(8) 0.069(8) 0.160(14) -0.040(9) -0.043(8) -0.022(6)
C01O 0.068(7) 0.053(6) 0.097(9) -0.034(6) -0.008(6) -0.015(5)
C01P 0.13(2) 0.045(11) 0.097(18) -0.029(12) 0.038(15) 0.005(15)
C01R 0.060(8) 0.074(9) 0.194(18) -0.048(10) -0.027(9) -0.014(7)
C01S 0.076(9) 0.121(14) 0.150(15) -0.049(12) -0.035(10) -0.033(10)
C01T 0.070(9) 0.081(10) 0.21(2) -0.049(12) -0.030(11) -0.020(8)
C01U 0.115(13) 0.062(8) 0.093(10) -0.004(7) -0.026(9) -0.019(8)
C01V 0.108(12) 0.082(10) 0.152(15) -0.036(10) -0.056(11) -0.031(9)
C01X 0.157(16) 0.058(8) 0.119(12) -0.026(8) -0.038(12) -0.043(9)
C2 0.034(15) 0.071(15) 0.12(2) -0.042(14) -0.008(12) -0.026(14)
C2A 0.012(9) 0.069(14) 0.055(8) -0.002(9) 0.001(7) -0.007(9)
C2AA 0.069(14) 0.048(11) 0.067(14) -0.019(10) 0.015(10) 0.000(10)
C010 0.046(5) 0.050(5) 0.068(6) -0.019(5) -0.008(4) -0.011(4)
C011 0.093(9) 0.044(5) 0.054(6) -0.007(4) 0.006(5) -0.012(5)
C012 0.050(5) 0.050(6) 0.073(6) -0.028(5) -0.006(4) -0.001(4)
C12 0.20(3) 0.096(18) 0.058(10) -0.030(11) -0.017(17) -0.014(17)
C013 0.060(6) 0.045(5) 0.071(6) -0.031(5) -0.001(5) -0.009(4)
C014 0.099(9) 0.049(6) 0.092(8) -0.036(6) 0.001(7) -0.028(6)
C016 0.075(7) 0.050(6) 0.077(7) -0.003(5) -0.004(6) -0.016(5)
C17 0.22(3) 0.079(17) 0.074(14) -0.025(12) 0.006(17) -0.024(17)
C018 0.059(6) 0.053(6) 0.077(7) -0.021(5) -0.014(5) 0.003(5)
C019 0.092(9) 0.054(6) 0.069(7) -0.023(5) 0.011(6) -0.029(6)
C19 0.084(16) 0.083(13) 0.073(14) -0.009(11) 0.024(11) -0.010(13)
C020 0.091(16) 0.072(13) 0.065(13) -0.003(10) 0.017(12) 0.001(12)
C24 0.16(2) 0.050(11) 0.050(10) -0.018(9) -0.001(13) 0.017(12)
C28 0.12(2) 0.093(18) 0.088(14) -0.050(15) 0.008(15) 0.030(15)
C29 0.042(9) 0.056(12) 0.091(12) -0.030(10) 0.002(9) -0.013(7)
C33 0.111(19) 0.20(3) 0.135(18) -0.08(2) -0.044(16) -0.029(19)
C35 0.044(9) 0.045(9) 0.076(11) -0.027(7) -0.001(7) -0.021(7)
C39 0.13(2) 0.18(3) 0.108(16) -0.065(18) -0.021(15) -0.061(19)
C48 0.114(18) 0.18(3) 0.107(16) -0.083(17) -0.011(12) -0.067(18)
C49 0.18(3) 0.103(19) 0.065(12) -0.048(14) -0.004(14) 0.047(17)
C53 0.088(14) 0.030(9) 0.047(9) -0.009(7) 0.004(9) -0.017(8)
C54 0.097(17) 0.21(3) 0.132(17) -0.076(19) -0.031(15) -0.046(18)
C56 0.122(19) 0.20(3) 0.109(17) -0.072(18) -0.019(14) -0.081(19)
C59 0.15(2) 0.075(16) 0.052(11) -0.030(11) -0.001(13) 0.038(15)
C61 0.12(2) 0.19(3) 0.118(18) -0.067(19) -0.037(14) -0.02(2)
C64 0.23(3) 0.12(2) 0.088(15) -0.031(13) -0.027(19) -0.04(2)
C65 0.25(3) 0.11(2) 0.098(16) -0.038(16) -0.01(2) -0.05(2)
C66 0.15(2) 0.083(14) 0.085(18) -0.016(15) 0.032(15) 0.017(17)
C69 0.18(3) 0.051(12) 0.11(2) -0.030(13) 0.061(18) 0.002(16)
C75 0.24(3) 0.11(2) 0.097(14) -0.038(15) 0.00(2) -0.047(19)

loop_
_atom_type_symbol
_atom_type_description
_atom_type_scat_dispersion_real
_atom_type_scat_dispersion_imag
_atom_type_scat_source
C C 0.0181 0.0091 'International Tables Vol C Tables 4.2.6.8 and 6.1.1.4'
H H 0.0000 0.0000 'International Tables Vol C Tables 4.2.6.8 and 6.1.1.4'
Ag Ag 0.1306 4.2820 'International Tables Vol C Tables 4.2.6.8 and 6.1.1.4'
Cu Cu -1.9646 0.5888 'International Tables Vol C Tables 4.2.6.8 and 6.1.1.4'
F F 0.0727 0.0534 'International Tables Vol C Tables 4.2.6.8 and 6.1.1.4'
N N 0.0311 0.0180 'International Tables Vol C Tables 4.2.6.8 and 6.1.1.4'

loop_
_geom_angle_atom_site_label_1
_geom_angle_atom_site_label_2
_geom_angle_atom_site_label_3
_geom_angle
_geom_angle_site_symmetry_1
_geom_angle_site_symmetry_3
_geom_angle_publ_flag
Ag3 Ag1 Ag3 180.0 2_666 . ?
Ag5 Ag1 Ag3 64.62(2) . . ?
Ag5 Ag1 Ag3 64.62(2) 2_666 2_666 ?
Ag5 Ag1 Ag3 115.38(2) . 2_666 ?
Ag5 Ag1 Ag3 115.38(2) 2_666 . ?
Ag5 Ag1 Ag5 180.0 . 2_666 ?
Ag7 Ag1 Ag3 75.00(2) 2_666 . ?
Ag7 Ag1 Ag3 105.00(2) . . ?
Ag7 Ag1 Ag3 105.00(2) 2_666 2_666 ?
Ag7 Ag1 Ag3 75.00(2) . 2_666 ?
Ag7 Ag1 Ag5 73.62(2) 2_666 2_666 ?
Ag7 Ag1 Ag5 73.62(2) . . ?
Ag7 Ag1 Ag5 106.38(2) . 2_666 ?
Ag7 Ag1 Ag5 106.38(2) 2_666 . ?
Ag7 Ag1 Ag7 180.0 . 2_666 ?
C012 Ag1 Ag3 105.9(3) 2_666 . ?
C012 Ag1 Ag3 105.9(3) . 2_666 ?
C012 Ag1 Ag3 74.1(3) . . ?
C012 Ag1 Ag3 74.1(3) 2_666 2_666 ?
C012 Ag1 Ag5 74.8(4) 2_666 . ?
C012 Ag1 Ag5 105.2(4) 2_666 2_666 ?
C012 Ag1 Ag5 74.8(4) . 2_666 ?
C012 Ag1 Ag5 105.2(4) . . ?
C012 Ag1 Ag7 119.6(3) . 2_666 ?
C012 Ag1 Ag7 60.4(3) . . ?
C012 Ag1 Ag7 119.6(3) 2_666 . ?
C012 Ag1 Ag7 60.4(3) 2_666 2_666 ?
C012 Ag1 C012 180.0 . 2_666 ?
Ag3 Ag2 Ag7 96.18(3) . . ?
Ag5 Ag2 Ag3 67.89(3) . . ?
Ag5 Ag2 Ag7 70.22(3) . . ?
N00E Ag2 Ag3 137.2(3) . . ?
N00E Ag2 Ag5 130.3(2) . . ?
N00E Ag2 Ag7 65.6(3) . . ?
C01L Ag2 Ag3 47.4(3) . . ?
C01L Ag2 Ag5 53.8(3) . . ?
C01L Ag2 Ag7 120.4(3) . . ?
C01L Ag2 N00E 173.4(4) . . ?
Ag1 Ag3 Ag5 57.46(2) . . ?
Ag2 Ag3 Ag1 78.92(3) . . ?
Ag2 Ag3 Ag5 53.41(2) . . ?
Ag4 Ag3 Ag5 118.40(3) . . ?
Ag6 Ag3 Ag1 79.47(3) . . ?
Ag6 Ag3 Ag2 115.91(3) . . ?
Ag6 Ag3 Ag4 105.40(3) . . ?
Ag6 Ag3 Ag5 64.06(3) . . ?
Ag6 Ag3 Cu1 79.47(3) . . ?
Ag6 Ag3 Cu2 115.91(3) . . ?
Cu1 Ag3 Ag5 57.46(2) . . ?
Cu2 Ag3 Ag5 53.41(2) . . ?
Cu2 Ag3 Cu1 78.92(3) . . ?
N00D Ag3 Ag1 115.8(2) . . ?
N00D Ag3 Ag2 99.0(2) . . ?
N00D Ag3 Ag4 62.6(2) . . ?
N00D Ag3 Ag5 151.55(19) . . ?
N00D Ag3 Ag6 144.37(19) . . ?
N00D Ag3 Cu1 115.8(2) . . ?
N00D Ag3 Cu2 99.0(2) . . ?
N00D Ag3 C013 100.6(3) . . ?
C01L Ag3 Ag1 99.9(3) . . ?
C01L Ag3 Ag2 42.8(3) . . ?
C01L Ag3 Ag4 155.7(3) . . ?
C01L Ag3 Ag5 45.1(2) . . ?
C01L Ag3 Ag6 83.8(3) . . ?
C01L Ag3 Cu1 99.9(3) . . ?
C01L Ag3 Cu2 42.8(3) . . ?
C01L Ag3 N00D 121.5(3) . . ?
C01L Ag3 C013 126.0(4) . . ?
C013 Ag3 Ag1 88.9(3) . . ?
C013 Ag3 Ag2 160.0(2) . . ?
C013 Ag3 Ag4 71.8(3) . . ?
C013 Ag3 Ag5 106.6(2) . . ?
C013 Ag3 Ag6 45.4(2) . . ?
C013 Ag3 Cu1 88.9(3) . . ?
C013 Ag3 Cu2 160.0(2) . . ?
Ag5 Ag4 Ag3 117.61(4) 2_666 . ?
Ag5 Ag4 Ag7 74.36(3) 2_666 2_666 ?
Ag7 Ag4 Ag3 69.99(3) 2_666 . ?
N00F Ag4 Ag3 66.3(2) . . ?
N00F Ag4 Ag5 148.5(2) . 2_666 ?
N00F Ag4 Ag7 130.3(2) . 2_666 ?
C1 Ag4 Ag3 122.1(3) . . ?
C1 Ag4 Ag5 52.5(3) . 2_666 ?
C1 Ag4 Ag7 52.2(3) . 2_666 ?
C1 Ag4 N00F 155.3(4) . . ?
Ag1 Ag5 Ag3 57.93(2) . . ?
Ag1 Ag5 Ag6 73.50(3) . . ?
Ag2 Ag5 Ag1 82.04(3) . . ?
Ag2 Ag5 Ag3 58.69(3) . . ?
Ag2 Ag5 Ag6 108.88(3) . . ?
Ag4 Ag5 Ag3 123.99(4) 2_666 . ?
Ag4 Ag5 Ag6 112.95(4) 2_666 . ?
Ag6 Ag5 Ag3 51.56(2) . . ?
Cu1 Ag5 Ag3 57.93(2) . . ?
Cu1 Ag5 Ag6 73.50(3) . . ?
Cu2 Ag5 Ag3 58.69(3) . . ?
Cu2 Ag5 Ag6 108.88(3) . . ?
Cu2 Ag5 Cu1 82.04(3) . . ?
N00Q Ag5 Ag1 120.5(2) . . ?
N00Q Ag5 Ag2 145.6(2) . . ?
N00Q Ag5 Ag3 109.0(2) . . ?
N00Q Ag5 Ag4 98.2(2) . 2_666 ?
N00Q Ag5 Ag6 60.6(2) . . ?
N00Q Ag5 Cu1 120.5(2) . . ?
N00Q Ag5 Cu2 145.6(2) . . ?
N00Q Ag5 C1 123.7(3) . 2_666 ?
N00Q Ag5 C01L 102.3(4) . . ?
C1 Ag5 Ag1 87.8(3) 2_666 . ?
C1 Ag5 Ag2 79.1(2) 2_666 . ?
C1 Ag5 Ag3 127.0(2) 2_666 . ?
C1 Ag5 Ag4 46.9(3) 2_666 2_666 ?
C1 Ag5 Ag6 157.9(3) 2_666 . ?
C1 Ag5 Cu1 87.8(3) 2_666 . ?
C1 Ag5 Cu2 79.1(2) 2_666 . ?
C1 Ag5 C01L 122.1(4) 2_666 . ?
C01L Ag5 Ag1 98.1(3) . . ?
C01L Ag5 Ag2 45.6(3) . . ?
C01L Ag5 Ag3 42.7(3) . . ?
C01L Ag5 Ag4 158.7(3) . 2_666 ?
C01L Ag5 Ag6 73.2(3) . . ?
C01L Ag5 Cu1 98.1(3) . . ?
C01L Ag5 Cu2 45.6(3) . . ?
Ag3 Ag6 Ag5 64.38(3) . . ?
Ag3 Ag6 Ag7 75.99(3) . 2_666 ?
Ag7 Ag6 Ag5 97.56(3) 2_666 . ?
N00P Ag6 Ag3 125.0(3) . . ?
N00P Ag6 Ag5 67.0(3) . . ?
N00P Ag6 Ag7 135.1(3) . 2_666 ?
C013 Ag6 Ag3 54.7(3) . . ?
C013 Ag6 Ag5 115.6(3) . . ?
C013 Ag6 Ag7 51.3(3) . 2_666 ?
C013 Ag6 N00P 173.6(4) . . ?
Ag1 Ag7 Ag2 78.51(2) . . ?
Ag1 Ag7 Ag4 66.29(3) . 2_666 ?
Ag1 Ag7 Ag6 81.09(3) . 2_666 ?
Ag6 Ag7 Ag2 136.90(3) 2_666 . ?
Ag6 Ag7 Ag4 107.25(3) 2_666 2_666 ?
N00J Ag7 Ag1 128.3(2) . . ?
N00J Ag7 Ag2 61.0(2) . . ?
N00J Ag7 Ag4 145.0(2) . 2_666 ?
N00J Ag7 Ag6 106.6(3) . 2_666 ?
N00J Ag7 Cu1 128.3(2) . . ?
N00J Ag7 C1 101.9(3) . 2_666 ?
N00J Ag7 C012 91.6(3) . . ?
N00J Ag7 C013 125.6(4) . 2_666 ?
C1 Ag7 Ag1 90.7(2) 2_666 . ?
C1 Ag7 Ag2 68.7(3) 2_666 . ?
C1 Ag7 Ag4 43.2(2) 2_666 2_666 ?
C1 Ag7 Ag6 149.1(3) 2_666 2_666 ?
C1 Ag7 Cu1 90.7(2) 2_666 . ?
C1 Ag7 C012 120.4(4) 2_666 . ?
C012 Ag7 Ag1 41.5(3) . . ?
C012 Ag7 Ag2 68.6(3) . . ?
C012 Ag7 Ag4 107.6(3) . 2_666 ?
C012 Ag7 Ag6 71.0(3) . 2_666 ?
C012 Ag7 Cu1 41.5(3) . . ?
C013 Ag7 Ag1 95.4(3) 2_666 . ?
C013 Ag7 Ag2 173.4(3) 2_666 . ?
C013 Ag7 Ag4 76.3(2) 2_666 2_666 ?
C013 Ag7 Ag6 43.3(2) 2_666 2_666 ?
C013 Ag7 Cu1 95.4(3) 2_666 . ?
C013 Ag7 C1 109.0(4) 2_666 2_666 ?
C013 Ag7 C012 108.7(4) 2_666 . ?
Ag3 Cu1 Ag3 180.0 2_666 . ?
Ag5 Cu1 Ag3 115.38(2) 2_666 . ?
Ag5 Cu1 Ag3 64.62(2) . . ?
Ag5 Cu1 Ag3 115.38(2) . 2_666 ?
Ag5 Cu1 Ag3 64.62(2) 2_666 2_666 ?
Ag5 Cu1 Ag5 180.0 . 2_666 ?
Ag7 Cu1 Ag3 105.00(2) . . ?
Ag7 Cu1 Ag3 75.00(2) . 2_666 ?
Ag7 Cu1 Ag3 75.00(2) 2_666 . ?
Ag7 Cu1 Ag3 105.00(2) 2_666 2_666 ?
Ag7 Cu1 Ag5 73.62(2) . . ?
Ag7 Cu1 Ag5 106.38(2) 2_666 . ?
Ag7 Cu1 Ag5 73.62(2) 2_666 2_666 ?
Ag7 Cu1 Ag5 106.38(2) . 2_666 ?
Ag7 Cu1 Ag7 180.0 . 2_666 ?
C012 Cu1 Ag3 105.9(3) . 2_666 ?
C012 Cu1 Ag3 74.1(3) 2_666 2_666 ?
C012 Cu1 Ag3 74.1(3) . . ?
C012 Cu1 Ag3 105.9(3) 2_666 . ?
C012 Cu1 Ag5 74.8(4) . 2_666 ?
C012 Cu1 Ag5 105.2(4) 2_666 2_666 ?
C012 Cu1 Ag5 74.8(4) 2_666 . ?
C012 Cu1 Ag5 105.2(4) . . ?
C012 Cu1 Ag7 119.6(3) . 2_666 ?
C012 Cu1 Ag7 119.6(3) 2_666 . ?
C012 Cu1 Ag7 60.4(3) . . ?
C012 Cu1 Ag7 60.4(3) 2_666 2_666 ?
C012 Cu1 C012 180.0 . 2_666 ?
Ag5 Cu2 Ag3 67.89(3) . . ?
N00E Cu2 Ag3 137.2(3) . . ?
N00E Cu2 Ag5 130.3(2) . . ?
C01L Cu2 Ag3 47.4(3) . . ?
C01L Cu2 Ag5 53.8(3) . . ?
C01L Cu2 N00E 173.4(4) . . ?
Ag5 Cu4 Ag7 74.36(3) 2_666 2_666 ?
N00F Cu4 Ag5 148.5(2) . 2_666 ?
N00F Cu4 Ag7 130.3(2) . 2_666 ?
C1 Cu4 Ag5 52.5(3) . 2_666 ?
C1 Cu4 Ag7 52.2(3) . 2_666 ?
C1 Cu4 N00F 155.3(4) . . ?
N00F N00D Ag3 114.4(6) . . ?
C00T N00D Ag3 138.6(7) . . ?
C00T N00D N00F 106.8(8) . . ?
N00J N00E Ag2 117.4(6) . . ?
N00J N00E Cu2 117.4(6) . . ?
N00J N00E C00Y 109.9(10) . . ?
C00Y N00E Ag2 132.5(9) . . ?
C00Y N00E Cu2 132.5(9) . . ?
N00D N00F Ag4 116.3(5) . . ?
N00D N00F Cu4 116.3(5) . . ?
C00U N00F Ag4 136.1(8) . . ?
C00U N00F Cu4 136.1(8) . . ?
C00U N00F N00D 107.4(8) . . ?
N00E N00J Ag7 115.8(6) . . ?
N00E N00J C01B 107.7(9) . . ?
C01B N00J Ag7 136.5(8) . . ?
N00Q N00P Ag6 114.0(6) . . ?
C014 N00P Ag6 136.5(8) . . ?
C014 N00P N00Q 109.4(9) . . ?
N00P N00Q Ag5 117.7(6) . . ?
C01C N00Q Ag5 134.8(8) . . ?
C01C N00Q N00P 105.4(8) . . ?
N00D C00T C00W 111.5(10) . . ?
N00D C00T C018 118.7(9) . . ?
C00W C00T C018 129.8(10) . . ?
N00F C00U C00W 110.6(10) . . ?
N00F C00U C01O 120.4(10) . . ?
C00W C00U C01O 129.0(9) . . ?
C01D C00V C00X 121.4(12) . . ?
C01F C00V C00X 120.0(11) . . ?
C01F C00V C01D 118.7(11) . . ?
C00T C00W C00U 103.7(9) . . ?
C00T C00W H00W 128.2 . . ?
C00U C00W H00W 128.2 . . ?
C012 C00X C00V 177.7(13) . . ?
N00E C00Y C01U 122.2(13) . . ?
N00E C00Y C011 108.4(12) . . ?
C011 C00Y C01U 129.3(12) . . ?
C01L C00Z C01A 175.7(13) . . ?
Ag5 C1 Ag7 98.5(3) 2_666 2_666 ?
C2A C1 Ag5 110.3(12) . 2_666 ?
C2A C1 Ag7 111.8(17) . 2_666 ?
C01N C01A C00Z 121.3(11) . . ?
C01R C01A C00Z 120.2(12) . . ?
C01R C01A C01N 118.5(14) . . ?
N00J C01B C019 120.2(10) . . ?
C011 C01B N00J 109.2(12) . . ?
C011 C01B C019 130.5(11) . . ?
N00Q C01C C01E 119.8(10) . . ?
N00Q C01C C01M 110.5(10) . . ?
C01M C01C C01E 129.7(10) . . ?
C00V C01D H01D 120.1 . . ?
C00V C01D C01X 119.8(16) . . ?
C01X C01D H01D 120.1 . . ?
F00M C01E F00O 108.6(13) . . ?
F00M C01E F017 103.8(14) . . ?
F00M C01E C01C 111.9(11) . . ?
F00O C01E C01C 113.2(11) . . ?
F017 C01E F00O 108.6(14) . . ?
F017 C01E C01C 110.3(11) . . ?
C00V C01F H01F 118.7 . . ?
C00V C01F C016 122.5(14) . . ?
C016 C01F H01F 118.7 . . ?
C01X C01J H01J 119.2 . . ?
C01X C01J C016 121.6(13) . . ?
C016 C01J H01J 119.2 . . ?
F00C C01K C014 108.6(13) . . ?
F00L C01K F00C 106.5(12) . . ?
F00L C01K F00R 109.2(14) . . ?
F00L C01K C014 114.4(14) . . ?
F00R C01K F00C 105.7(13) . . ?
F00R C01K C014 111.9(13) . . ?
Ag2 C01L Ag3 89.7(5) . . ?
Ag2 C01L Ag5 80.6(4) . . ?
Ag3 C01L Ag5 92.1(4) . . ?
Cu2 C01L Ag3 89.7(5) . . ?
Cu2 C01L Ag5 80.6(4) . . ?
C00Z C01L Ag2 149.9(10) . . ?
C00Z C01L Ag3 111.7(9) . . ?
C00Z C01L Ag5 117.7(8) . . ?
C00Z C01L Cu2 149.9(10) . . ?
C01C C01M H01M 127.5 . . ?
C014 C01M C01C 105.0(10) . . ?
C014 C01M H01M 127.5 . . ?
C01A C01N H01N 119.5 . . ?
C01A C01N C01V 121.0(14) . . ?
C01V C01N H01N 119.5 . . ?
F00H C01O C00U 112.6(10) . . ?
F00K C01O F00H 105.0(12) . . ?
F00K C01O F008 107.9(11) . . ?
F00K C01O C00U 112.6(10) . . ?
F008 C01O F00H 106.9(10) . . ?
F008 C01O C00U 111.4(11) . . ?
C2AA C01P H01P 120.0 . . ?
C69 C01P H01P 120.0 . . ?
C69 C01P C2AA 120.0 . . ?
C01A C01R H01R 119.1 . . ?
C01A C01R C01T 121.7(16) . . ?
C01T C01R H01R 119.1 . . ?
C01T C01S H01S 119.3 . . ?
C01V C01S H01S 119.3 . . ?
C01V C01S C01T 121.4(16) . . ?
C01R C01T C01S 118.0(15) . . ?
C01R C01T H01T 121.0 . . ?
C01S C01T H01T 121.0 . . ?
F00S C01U F01H 101.7(17) . . ?
F00S C01U C00Y 113.5(16) . . ?
F01H C01U C00Y 115.5(14) . . ?
F015 C01U F00S 104.6(15) . . ?
F015 C01U F01H 106.1(19) . . ?
F015 C01U C00Y 114.1(15) . . ?
C01N C01V H01V 120.5 . . ?
C01S C01V C01N 119.0(16) . . ?
C01S C01V H01V 120.5 . . ?
C01D C01X H01X 120.2 . . ?
C01J C01X C01D 119.6(15) . . ?
C01J C01X H01X 120.2 . . ?
C1 C2 C48 151(3) . . ?
C1 C2A C17 170(2) . . ?
C01P C2AA C010 113.9(14) . . ?
C020 C2AA C01P 120.0 . . ?
C020 C2AA C010 125.9(14) . . ?
C013 C010 C2AA 171.5(15) . . ?
C013 C010 C53 175.2(13) . . ?
C00Y C011 H011 127.6 . . ?
C01B C011 C00Y 104.8(10) . . ?
C01B C011 H011 127.6 . . ?
Ag1 C012 Ag7 78.1(3) . . ?
Cu1 C012 Ag7 78.1(3) . . ?
C00X C012 Ag1 173.7(10) . . ?
C00X C012 Ag7 107.1(8) . . ?
C00X C012 Cu1 173.7(10) . . ?
C24 C12 H12 120.0 . . ?
C64 C12 H12 120.0 . . ?
C64 C12 C24 120.0 . . ?
Ag6 C013 Ag3 79.8(3) . . ?
Ag6 C013 Ag7 85.5(4) . 2_666 ?
Ag7 C013 Ag3 99.8(4) 2_666 . ?
C010 C013 Ag3 117.8(8) . . ?
C010 C013 Ag6 157.4(10) . . ?
C010 C013 Ag7 103.8(9) . 2_666 ?
N00P C014 C01K 119.8(11) . . ?
N00P C014 C01M 109.6(11) . . ?
C01M C014 C01K 130.4(11) . . ?
C01F C016 C01J 117.7(14) . . ?
C01F C016 H016 121.1 . . ?
C01J C016 H016 121.1 . . ?
C24 C17 C2A 120(2) . . ?
C75 C17 C2A 120(2) . . ?
C75 C17 C24 120.0 . . ?
F00I C018 C00T 110.8(11) . . ?
F00N C018 F00I 105.2(12) . . ?
F00N C018 F009 107.2(12) . . ?
F00N C018 C00T 112.7(10) . . ?
F009 C018 F00I 106.8(10) . . ?
F009 C018 C00T 113.6(10) . . ?
F00A C019 F00B 105.2(10) . . ?
F00A C019 C01B 112.6(11) . . ?
F00B C019 C01B 110.1(12) . . ?
F00G C019 F00A 105.6(12) . . ?
F00G C019 F00B 108.1(11) . . ?
F00G C019 C01B 114.7(10) . . ?
C020 C19 H19 120.0 . . ?
C66 C19 H19 120.0 . . ?
C66 C19 C020 120.0 . . ?
C2AA C020 C19 120.0 . . ?
C2AA C020 H020 120.0 . . ?
C19 C020 H020 120.0 . . ?
C12 C24 H24 120.0 . . ?
C17 C24 C12 120.0 . . ?
C17 C24 H24 120.0 . . ?
C29 C28 H28 120.0 . . ?
C29 C28 C49 120.0 . . ?
C49 C28 H28 120.0 . . ?
C28 C29 H29 120.0 . . ?
C28 C29 C35 120.0 . . ?
C35 C29 H29 120.0 . . ?
C54 C33 H33 120.0 . . ?
C54 C33 C61 120.0 . . ?
C61 C33 H33 120.0 . . ?
C29 C35 H35 120.0 . . ?
C53 C35 C29 120.0 . . ?
C53 C35 H35 120.0 . . ?
C56 C39 H39 120.0 . . ?
C61 C39 H39 120.0 . . ?
C61 C39 C56 120.0 . . ?
C54 C48 C2 129.5(19) . . ?
C56 C48 C2 110.5(19) . . ?
C56 C48 C54 120.0 . . ?
C28 C49 H49 120.0 . . ?
C28 C49 C59 120.0 . . ?
C59 C49 H49 120.0 . . ?
C35 C53 C010 123.1(13) . . ?
C35 C53 C59 120.0 . . ?
C59 C53 C010 116.3(13) . . ?
C33 C54 C48 120.0 . . ?
C33 C54 H54 120.0 . . ?
C48 C54 H54 120.0 . . ?
C39 C56 C48 120.0 . . ?
C39 C56 H56 120.0 . . ?
C48 C56 H56 120.0 . . ?
C49 C59 H59 120.0 . . ?
C53 C59 C49 120.0 . . ?
C53 C59 H59 120.0 . . ?
C33 C61 H61 120.0 . . ?
C39 C61 C33 120.0 . . ?
C39 C61 H61 120.0 . . ?
C12 C64 H64 120.0 . . ?
C65 C64 C12 120.0 . . ?
C65 C64 H64 120.0 . . ?
C64 C65 H65 120.0 . . ?
C64 C65 C75 120.0 . . ?
C75 C65 H65 120.0 . . ?
C19 C66 H66 120.0 . . ?
C19 C66 C69 120.0 . . ?
C69 C66 H66 120.0 . . ?
C01P C69 C66 120.0 . . ?
C01P C69 H69 120.0 . . ?
C66 C69 H69 120.0 . . ?
C17 C75 C65 120.0 . . ?
C17 C75 H75 120.0 . . ?
C65 C75 H75 120.0 . . ?

loop_
_geom_bond_atom_site_label_1
_geom_bond_atom_site_label_2
_geom_bond_distance
_geom_bond_site_symmetry_2
_geom_bond_publ_flag
Ag1 C012 1.931(11) . ?
Ag1 C012 1.931(11) 2_666 ?
Ag2 N00E 2.123(9) . ?
Ag2 C01L 2.074(12) . ?
Ag3 Ag1 3.1018(9) . ?
Ag3 Ag2 3.0498(12) . ?
Ag3 Ag4 3.2708(13) . ?
Ag3 Ag5 3.3071(10) . ?
Ag3 Ag6 2.8728(11) . ?
Ag3 Cu1 3.1018(9) . ?
Ag3 Cu2 3.0498(12) . ?
Ag3 N00D 2.267(7) . ?
Ag3 C01L 2.246(11) . ?
Ag3 C013 2.383(11) . ?
Ag4 N00F 2.127(9) . ?
Ag4 C1 2.098(10) . ?
Ag5 Ag1 3.0857(10) . ?
Ag5 Ag2 2.8660(11) . ?
Ag5 Ag4 2.8371(13) 2_666 ?
Ag5 Cu1 3.0857(10) . ?
Ag5 Cu2 2.8660(11) . ?
Ag5 N00Q 2.270(8) . ?
Ag5 C1 2.282(10) 2_666 ?
Ag5 C01L 2.345(10) . ?
Ag6 Ag5 3.2982(12) . ?
Ag6 N00P 2.116(8) . ?
Ag6 C013 2.078(9) . ?
Ag7 Ag1 2.8551(7) . ?
Ag7 Ag2 3.3000(12) . ?
Ag7 Ag4 3.0537(10) 2_666 ?
Ag7 Ag6 3.0232(12) 2_666 ?
Ag7 Cu1 2.8551(7) . ?
Ag7 N00J 2.293(8) . ?
Ag7 C1 2.422(10) 2_666 ?
Ag7 C012 2.538(10) . ?
Ag7 C013 2.365(12) 2_666 ?
Cu4 C1 2.098(10) . ?
F00A C019 1.336(14) . ?
F00B C019 1.337(13) . ?
F00C C01K 1.375(16) . ?
F00G C019 1.314(16) . ?
F00H C01O 1.349(15) . ?
F00I C018 1.325(13) . ?
F00K C01O 1.320(15) . ?
F00L C01K 1.31(2) . ?
F00M C01E 1.277(13) . ?
F00N C018 1.301(15) . ?
F00O C01E 1.282(16) . ?
F00R C01K 1.313(17) . ?
F00S C01U 1.292(17) . ?
F01H C01U 1.31(2) . ?
F008 C01O 1.324(13) . ?
F009 C018 1.311(13) . ?
F015 C01U 1.29(2) . ?
F017 C01E 1.279(17) . ?
N00D N00F 1.378(12) . ?
N00D C00T 1.361(13) . ?
N00E Cu2 2.123(9) . ?
N00E N00J 1.316(13) . ?
N00E C00Y 1.346(14) . ?
N00F Cu4 2.127(9) . ?
N00F C00U 1.361(11) . ?
N00J C01B 1.376(13) . ?
N00P N00Q 1.364(12) . ?
N00P C014 1.334(14) . ?
N00Q C01C 1.360(13) . ?
C00T C00W 1.380(15) . ?
C00T C018 1.486(18) . ?
C00U C00W 1.393(16) . ?
C00U C01O 1.472(17) . ?
C00V C00X 1.483(13) . ?
C00V C01D 1.37(2) . ?
C00V C01F 1.362(18) . ?
C00W H00W 0.9500 . ?
C00X C012 1.200(14) . ?
C00Y C01U 1.46(2) . ?
C00Y C011 1.40(2) . ?
C00Z C01A 1.414(18) . ?
C00Z C01L 1.229(16) . ?
C1 C2 1.191(18) . ?
C1 C2A 1.194(14) . ?
C01A C01N 1.382(18) . ?
C01A C01R 1.372(18) . ?
C01C C01E 1.498(17) . ?
C01C C01M 1.370(16) . ?
C01D H01D 0.9500 . ?
C01D C01X 1.42(2) . ?
C01F H01F 0.9500 . ?
C01J H01J 0.9500 . ?
C01J C01X 1.33(2) . ?
C01L Cu2 2.074(12) . ?
C01M H01M 0.9500 . ?
C01N H01N 0.9500 . ?
C01N C01V 1.39(2) . ?
C01P H01P 0.9500 . ?
C01P C2AA 1.3900 . ?
C01P C69 1.3900 . ?
C01R H01R 0.9500 . ?
C01R C01T 1.38(2) . ?
C01S H01S 0.9500 . ?
C01S C01T 1.40(2) . ?
C01S C01V 1.35(2) . ?
C01T H01T 0.9500 . ?
C01V H01V 0.9500 . ?
C01X H01X 0.9500 . ?
C010 C2AA 1.457(19) . ?
C010 C013 1.177(14) . ?
C010 C53 1.437(18) . ?
C011 C01B 1.368(18) . ?
C011 H011 0.9500 . ?
C012 Cu1 1.931(11) . ?
C12 H12 0.9500 . ?
C12 C24 1.3900 . ?
C12 C64 1.3900 . ?
C014 C01K 1.502(19) . ?
C014 C01M 1.361(16) . ?
C016 C01F 1.376(15) . ?
C016 C01J 1.39(2) . ?
C016 H016 0.9500 . ?
C17 C2A 1.523(15) . ?
C17 C24 1.3900 . ?
C019 C01B 1.45(2) . ?
C19 H19 0.9500 . ?
C19 C020 1.3900 . ?
C020 C2AA 1.3900 . ?
C020 H020 0.9500 . ?
C24 H24 0.9500 . ?
C28 H28 0.9500 . ?
C28 C49 1.3900 . ?
C29 C28 1.3900 . ?
C29 H29 0.9500 . ?
C33 H33 0.9500 . ?
C33 C54 1.3900 . ?
C33 C61 1.3900 . ?
C35 C29 1.3900 . ?
C35 H35 0.9500 . ?
C39 H39 0.9500 . ?
C39 C61 1.3900 . ?
C48 C2 1.40(3) . ?
C48 C56 1.3900 . ?
C49 H49 0.9500 . ?
C53 C35 1.3900 . ?
C54 C48 1.3900 . ?
C54 H54 0.9500 . ?
C56 C39 1.3900 . ?
C56 H56 0.9500 . ?
C59 C49 1.3900 . ?
C59 C53 1.3900 . ?
C59 H59 0.9500 . ?
C61 H61 0.9500 . ?
C64 H64 0.9500 . ?
C64 C65 1.3900 . ?
C65 H65 0.9500 . ?
C65 C75 1.3900 . ?
C66 C19 1.3900 . ?
C66 H66 0.9500 . ?
C69 C66 1.3900 . ?
C69 H69 0.9500 . ?
C75 C17 1.3900 . ?
C75 H75 0.9500 . ?
